data_7240566
loop_
_publ_author_name
'Marek, Paulina Halina'
'Cichowicz, Grzegorz'
'Osowicka, Dorota'
'Madura, Izabela Dorota'
'Dobrzycki, Lukasz'
'Cyranski, Michal'
'Ciesielski, Arkadiusz'

_publ_section_title
;
 Polymorphism and structural diversities of LiClO4 - \b-alanine ionic
 co-crystals
;
_journal_name_full CrystEngComm
_journal_paper_doi 10.1039/D0CE00592D
_journal_year 2020
_chemical_absolute_configuration ad
_chemical_formula_moiety 'C6 H14 Li N2 O4, Cl O4'
_chemical_formula_sum 'C6 H14 Cl Li N2 O8'
_chemical_formula_weight 284.58
_chemical_name_systematic 'catena-(bis(/m-2-beta-Alanine)-lithium perchlorate)'
_space_group_crystal_system monoclinic
_space_group_IT_number 4
_space_group_name_Hall 'P 2yb'
_space_group_name_H-M_alt 'P 1 21 1'
_atom_sites_solution_hydrogens mixed
_audit_creation_date 2019-07-09
_audit_creation_method
;
Olex2 1.2
(compiled 2018.05.29 svn.r3508 for OlexSys, GUI svn.r5506)
;
_audit_update_record
;
2020-04-08 deposited with the CCDC.	2020-05-21 downloaded from the CCDC.
;
_cell_angle_alpha 90
_cell_angle_beta 95.899(4)
_cell_angle_gamma 90
_cell_formula_units_Z 2
_cell_length_a 4.9667(6)
_cell_length_b 8.4410(11)
_cell_length_c 13.9410(18)
_cell_measurement_reflns_used 9886
_cell_measurement_temperature 100.0(5)
_cell_measurement_theta_max 30.53
_cell_measurement_theta_min 2.41
_cell_volume 581.37(13)
_computing_cell_refinement 'SAINT V8.38A (Bruker Nano, Inc., 2016)'
_computing_data_collection 'APEX3 V2019 (Bruker Nano, Inc., 2019)'
_computing_data_reduction 'SAINT V8.38A (Bruker Nano, Inc., 2016)'
_computing_molecular_graphics 'Olex2 (Dolomanov et al., 2009)'
_computing_publication_material 'Olex2 (Dolomanov et al., 2009)'
_computing_structure_refinement 'ShelXL (Sheldrick, 2015)'
_computing_structure_solution 'XT (Sheldrick, 2015)'
_diffrn_ambient_temperature 100.0(5)
_diffrn_detector_area_resol_mean 7.3910
_diffrn_measured_fraction_theta_full 0.998
_diffrn_measured_fraction_theta_max 0.998
_diffrn_measurement_device_type 'Bruker D8 VENTURE'
_diffrn_measurement_method '\o and \f scans'
_diffrn_radiation_monochromator TRIUMPH
_diffrn_radiation_type MoK\a
_diffrn_radiation_wavelength 0.71073
_diffrn_reflns_av_R_equivalents 0.0459
_diffrn_reflns_av_unetI/netI 0.0313
_diffrn_reflns_limit_h_max 7
_diffrn_reflns_limit_h_min -7
_diffrn_reflns_limit_k_max 12
_diffrn_reflns_limit_k_min -12
_diffrn_reflns_limit_l_max 19
_diffrn_reflns_limit_l_min -19
_diffrn_reflns_number 17343
_diffrn_reflns_theta_full 30.56
_diffrn_reflns_theta_max 30.56
_diffrn_reflns_theta_min 2.83
_diffrn_source 'fine focus sealed tube'
_exptl_absorpt_coefficient_mu 0.364
_exptl_absorpt_correction_T_max 0.7461
_exptl_absorpt_correction_T_min 0.6959
_exptl_absorpt_correction_type multi-scan
_exptl_absorpt_process_details
;
SADABS-2016/2 (Bruker,2016/2) was used for absorption correction.
wR2(int) was 0.0731 before and 0.0675 after correction.
The Ratio of minimum to maximum transmission is 0.9327.
The \l/2 correction factor is Not present.
;
_exptl_crystal_colour colourless
_exptl_crystal_density_diffrn 1.626
_exptl_crystal_density_method 'not measured'
_exptl_crystal_description plate
_exptl_crystal_F_000 296
_exptl_crystal_size_max 0.290
_exptl_crystal_size_mid 0.150
_exptl_crystal_size_min 0.130
_refine_diff_density_max 0.238
_refine_diff_density_min -0.291
_refine_ls_abs_structure_details
;

Flack x determined using 1576 quotients [(I+)-(I-)]/[(I+)+(I-)]
(Parsons, Flack and Wagner, Acta Cryst. B69 (2013) 249-259).
;
_refine_ls_abs_structure_Flack 0.04(2)
_refine_ls_extinction_method none
_refine_ls_goodness_of_fit_ref 1.081
_refine_ls_hydrogen_treatment mixed
_refine_ls_matrix_type full
_refine_ls_number_parameters 229
_refine_ls_number_reflns 3541
_refine_ls_number_restraints 38
_refine_ls_restrained_S_all 1.088
_refine_ls_R_factor_all 0.0264
_refine_ls_R_factor_gt 0.0258
_refine_ls_shift/su_max 0.001
_refine_ls_shift/su_mean 0.000
_refine_ls_structure_factor_coef Fsqd
_refine_ls_weighting_details 'w=1/[\s^2^(Fo^2^)+(0.0313P)^2^+0.0991P] where P=(Fo^2^+2Fc^2^)/3'
_refine_ls_weighting_scheme calc
_refine_ls_wR_factor_gt 0.0644
_refine_ls_wR_factor_ref 0.0648
_reflns_number_gt 3477
_reflns_number_total 3541
_reflns_threshold_expression 'I > 2\s(I)'
_cod_data_source_file d0ce00592d2.cif
_cod_data_source_block 2
_cod_database_code 7240566
_shelx_shelxl_version_number 2018/3
_shelx_estimated_absorpt_t_max 0.954
_shelx_estimated_absorpt_t_min 0.902

loop_
_space_group_symop_operation_xyz
'x, y, z'
'-x, y+1/2, -z'

loop_
_atom_site_type_symbol
_atom_site_label
_atom_site_fract_x
_atom_site_fract_y
_atom_site_fract_z
_atom_site_U_iso_or_equiv
_atom_site_adp_type
_atom_site_calc_flag
_atom_site_refinement_flags_adp
_atom_site_refinement_flags_occupancy
_atom_site_refinement_flags_posn
_atom_site_occupancy
_atom_site_disorder_assembly
_atom_site_disorder_group
C C1 -0.0598(3) 0.81438(17) 0.80119(11) 0.0086(3) Uani d . . . 1.0 . .
C C2 -0.2168(3) 0.7236(2) 0.71905(10) 0.0117(3) Uani d . . . 1.0 . .
H H2A -0.271202 0.619507 0.743458 0.014 Uiso calc U . R 1.0 . .
H H2B -0.38394 0.782958 0.697256 0.014 Uiso calc U . R 1.0 . .
C C3 -0.0562(4) 0.69740(19) 0.63351(12) 0.0130(3) Uani d . . . 1.0 . .
H H3A 0.110963 0.637429 0.654309 0.016 Uiso calc U . R 1.0 . .
H H3B -0.16497 0.634512 0.583624 0.016 Uiso calc U . R 1.0 . .
C C11 0.4563(3) 0.42622(18) 0.91510(11) 0.0089(3) Uani d . . . 1.0 . .
C C12 0.1958(3) 0.3860(2) 0.85254(12) 0.0115(3) Uani d . . . 1.0 . .
H H12A 0.043628 0.440138 0.879499 0.014 Uiso calc U . R 1.0 . .
H H12B 0.208016 0.429303 0.78714 0.014 Uiso calc U . R 1.0 . .
C C13 0.1302(3) 0.2106(2) 0.84345(11) 0.0122(3) Uani d . . . 1.0 . .
H H13A -0.0169 0.194927 0.790778 0.015 Uiso calc U . R 1.0 . .
H H13B 0.2917 0.15288 0.826 0.015 Uiso calc U . R 1.0 . .
Cl Cl1 0.51676(7) 0.72830(5) 0.39053(3) 0.01425(9) Uani d . P D 0.662(4) A 1
O O1 0.3985(14) 0.8301(8) 0.3141(4) 0.0244(12) Uani d . P D 0.662(4) A 1
O O2 0.4205(19) 0.5724(8) 0.3730(6) 0.040(2) Uani d . P D 0.662(4) A 1
O O3 0.4444(9) 0.7890(8) 0.4814(3) 0.0327(15) Uani d . P D 0.662(4) A 1
O O4 0.8068(3) 0.7297(3) 0.39502(10) 0.0294(3) Uani d . P D 0.662(4) A 1
Cl Cl1B 0.51676(7) 0.72830(5) 0.39053(3) 0.01425(9) Uani d . P D 0.091(4) B 2
O O1B 0.383(4) 0.770(2) 0.3027(12) 0.017(5) Uiso d . P D 0.091(4) B 2
O O2B 0.442(4) 0.568(2) 0.4215(17) 0.028(5) Uiso d . P D 0.091(4) B 2
O O3B 0.445(6) 0.837(3) 0.4668(16) 0.015(5) Uiso d . P D 0.091(4) B 2
O O4B 0.8068(3) 0.7297(3) 0.39502(10) 0.0294(3) Uani d . P D 0.091(4) B 2
Cl Cl1C 0.51676(7) 0.72830(5) 0.39053(3) 0.01425(9) Uani d . P D 0.247(4) C 3
O O1C 0.413(5) 0.8574(19) 0.3357(11) 0.027(3) Uani d . P D 0.247(4) C 3
O O2C 0.434(4) 0.575(2) 0.3446(12) 0.023(3) Uani d . P D 0.247(4) C 3
O O3C 0.417(3) 0.7211(16) 0.4859(9) 0.032(3) Uani d U P D 0.247(4) C 3
O O4C 0.8068(3) 0.7297(3) 0.39502(10) 0.0294(3) Uani d . P D 0.247(4) C 3
Li Li1 0.4636(6) 0.7842(4) 0.8953(2) 0.0117(5) Uani d . . . 1.0 . .
N N1 0.0157(3) 0.8539(2) 0.59224(11) 0.0153(3) Uani d . . . 1.0 . .
H H1A 0.127(6) 0.903(4) 0.632(2) 0.027(8) Uiso d . . . 1.0 . .
H H1B 0.105(6) 0.839(4) 0.540(2) 0.032(8) Uiso d . . . 1.0 . .
H H1C -0.124(6) 0.906(4) 0.577(2) 0.025(7) Uiso d . . . 1.0 . .
N N11 0.0451(3) 0.14285(17) 0.93459(10) 0.0101(2) Uani d . . . 1.0 . .
H H11A -0.094(5) 0.202(3) 0.9531(19) 0.018(6) Uiso d . . . 1.0 . .
H H11B 0.183(6) 0.131(4) 0.979(2) 0.020(6) Uiso d . . . 1.0 . .
H H11C -0.013(6) 0.049(3) 0.9225(19) 0.017(6) Uiso d . . . 1.0 . .
O O5 -0.1868(2) 0.85811(15) 0.87050(8) 0.0114(2) Uani d . . . 1.0 . .
O O6 0.1865(2) 0.84167(16) 0.79529(9) 0.0126(2) Uani d . . . 1.0 . .
O O15 0.5437(3) 0.56492(15) 0.91042(10) 0.0152(2) Uani d . . . 1.0 . .
O O16 0.5701(2) 0.31948(14) 0.96844(9) 0.0113(2) Uani d . . . 1.0 . .

loop_
_atom_site_aniso_label
_atom_site_aniso_U_11
_atom_site_aniso_U_22
_atom_site_aniso_U_33
_atom_site_aniso_U_12
_atom_site_aniso_U_13
_atom_site_aniso_U_23
C1 0.0084(6) 0.0071(6) 0.0099(6) -0.0009(5) -0.0011(5) 0.0010(5)
C2 0.0104(6) 0.0141(6) 0.0105(6) -0.0023(6) 0.0000(5) -0.0022(6)
C3 0.0157(7) 0.0120(7) 0.0111(6) -0.0001(5) 0.0009(5) -0.0009(5)
C11 0.0098(7) 0.0087(6) 0.0085(6) 0.0005(5) 0.0031(5) -0.0010(5)
C12 0.0106(7) 0.0099(6) 0.0135(7) -0.0007(5) -0.0014(5) 0.0021(5)
C13 0.0158(7) 0.0107(7) 0.0100(6) -0.0040(6) 0.0013(5) -0.0008(6)
Cl1 0.01061(16) 0.02079(18) 0.01145(15) 0.00135(15) 0.00152(11) -0.00179(16)
O1 0.0256(17) 0.023(3) 0.023(2) 0.000(2) -0.0050(17) 0.007(2)
O2 0.042(2) 0.0179(17) 0.065(6) -0.0079(14) 0.022(4) 0.003(3)
O3 0.0191(17) 0.066(5) 0.0127(17) 0.013(3) 0.0007(13) -0.010(3)
O4 0.0124(6) 0.0545(10) 0.0210(6) 0.0026(8) 0.0009(5) -0.0069(8)
Cl1B 0.01061(16) 0.02079(18) 0.01145(15) 0.00135(15) 0.00152(11) -0.00179(16)
O4B 0.0124(6) 0.0545(10) 0.0210(6) 0.0026(8) 0.0009(5) -0.0069(8)
Cl1C 0.01061(16) 0.02079(18) 0.01145(15) 0.00135(15) 0.00152(11) -0.00179(16)
O1C 0.038(5) 0.010(4) 0.028(7) 0.004(4) -0.014(5) -0.005(4)
O2C 0.025(5) 0.017(4) 0.029(6) -0.010(3) 0.005(4) -0.006(4)
O3C 0.024(5) 0.059(8) 0.014(3) 0.021(5) 0.011(3) 0.006(5)
O4C 0.0124(6) 0.0545(10) 0.0210(6) 0.0026(8) 0.0009(5) -0.0069(8)
Li1 0.0109(12) 0.0124(12) 0.0119(12) -0.0009(10) 0.0012(10) -0.0015(10)
N1 0.0162(7) 0.0177(7) 0.0127(6) 0.0001(6) 0.0043(5) 0.0010(5)
N11 0.0101(6) 0.0083(6) 0.0119(6) -0.0005(5) 0.0007(5) -0.0005(5)
O5 0.0105(5) 0.0129(5) 0.0113(5) -0.0037(4) 0.0028(4) -0.0027(4)
O6 0.0074(5) 0.0174(6) 0.0128(5) -0.0007(4) 0.0004(4) 0.0003(4)
O15 0.0189(6) 0.0091(5) 0.0168(5) -0.0027(4) -0.0025(5) -0.0007(4)
O16 0.0106(5) 0.0130(5) 0.0103(5) 0.0026(4) 0.0018(4) 0.0026(4)

loop_
_atom_type_symbol
_atom_type_description
_atom_type_scat_dispersion_real
_atom_type_scat_dispersion_imag
_atom_type_scat_source
C C 0.0033 0.0016 'International Tables Vol C Tables 4.2.6.8 and 6.1.1.4'
H H 0.0000 0.0000 'International Tables Vol C Tables 4.2.6.8 and 6.1.1.4'
Cl Cl 0.1484 0.1585 'International Tables Vol C Tables 4.2.6.8 and 6.1.1.4'
Li Li -0.0003 0.0001 'International Tables Vol C Tables 4.2.6.8 and 6.1.1.4'
N N 0.0061 0.0033 'International Tables Vol C Tables 4.2.6.8 and 6.1.1.4'
O O 0.0106 0.0060 'International Tables Vol C Tables 4.2.6.8 and 6.1.1.4'

loop_
_geom_angle_atom_site_label_1
_geom_angle_atom_site_label_2
_geom_angle_atom_site_label_3
_geom_angle_site_symmetry_1
_geom_angle_site_symmetry_3
_geom_angle
_geom_angle_publ_flag
O6 C1 O5 . . 124.28(15) ?
O6 C1 C2 . . 118.01(14) ?
O5 C1 C2 . . 117.70(14) ?
C3 C2 C1 . . 113.20(13) ?
C3 C2 H2A . . 108.9 ?
C1 C2 H2A . . 108.9 ?
C3 C2 H2B . . 108.9 ?
C1 C2 H2B . . 108.9 ?
H2A C2 H2B . . 107.8 ?
N1 C3 C2 . . 109.78(14) ?
N1 C3 H3A . . 109.7 ?
C2 C3 H3A . . 109.7 ?
N1 C3 H3B . . 109.7 ?
C2 C3 H3B . . 109.7 ?
H3A C3 H3B . . 108.2 ?
O15 C11 O16 . . 124.07(16) ?
O15 C11 C12 . . 117.23(14) ?
O16 C11 C12 . . 118.70(14) ?
C13 C12 C11 . . 115.34(13) ?
C13 C12 H12A . . 108.4 ?
C11 C12 H12A . . 108.4 ?
C13 C12 H12B . . 108.4 ?
C11 C12 H12B . . 108.4 ?
H12A C12 H12B . . 107.5 ?
N11 C13 C12 . . 112.30(13) ?
N11 C13 H13A . . 109.1 ?
C12 C13 H13A . . 109.1 ?
N11 C13 H13B . . 109.1 ?
C12 C13 H13B . . 109.1 ?
H13A C13 H13B . . 107.9 ?
O2 Cl1 O4 . . 109.6(4) ?
O2 Cl1 O1 . . 108.8(5) ?
O4 Cl1 O1 . . 110.9(3) ?
O2 Cl1 O3 . . 111.8(3) ?
O4 Cl1 O3 . . 107.3(2) ?
O1 Cl1 O3 . . 108.5(3) ?
O1B Cl1B O4B . . 115.2(8) ?
O1B Cl1B O3B . . 110.7(13) ?
O4B Cl1B O3B . . 106.2(12) ?
O1B Cl1B O2B . . 112.3(11) ?
O4B Cl1B O2B . . 106.1(9) ?
O3B Cl1B O2B . . 105.7(14) ?
O1C Cl1C O4C . . 109.2(10) ?
O1C Cl1C O3C . . 112.8(10) ?
O4C Cl1C O3C . . 113.1(6) ?
O1C Cl1C O2C . . 112.0(10) ?
O4C Cl1C O2C . . 105.0(8) ?
O3C Cl1C O2C . . 104.5(8) ?
O15 Li1 O5 . 1_655 98.87(15) ?
O15 Li1 O6 . . 116.94(16) ?
O5 Li1 O6 1_655 . 112.55(16) ?
O15 Li1 O16 . 2_657 94.53(15) ?
O5 Li1 O16 1_655 2_657 107.33(15) ?
O6 Li1 O16 . 2_657 122.93(17) ?
C3 N1 H1A . . 110.(2) ?
C3 N1 H1B . . 110.(2) ?
H1A N1 H1B . . 105.(3) ?
C3 N1 H1C . . 110.(2) ?
H1A N1 H1C . . 112.(3) ?
H1B N1 H1C . . 110.(3) ?
C13 N11 H11A . . 108.8(17) ?
C13 N11 H11B . . 112.1(18) ?
H11A N11 H11B . . 115.(2) ?
C13 N11 H11C . . 107.9(18) ?
H11A N11 H11C . . 108.(3) ?
H11B N11 H11C . . 105.(3) ?
C1 O5 Li1 . 1_455 125.34(14) ?
C1 O6 Li1 . . 122.48(14) ?
C11 O15 Li1 . . 147.80(15) ?
C11 O16 Li1 . 2_647 127.22(14) ?

loop_
_geom_bond_atom_site_label_1
_geom_bond_atom_site_label_2
_geom_bond_site_symmetry_2
_geom_bond_distance
_geom_bond_publ_flag
C1 O6 . 1.2560(19) ?
C1 O5 . 1.2620(19) ?
C1 C2 . 1.524(2) ?
C2 C3 . 1.518(2) ?
C2 H2A . 0.99 ?
C2 H2B . 0.99 ?
C3 N1 . 1.499(2) ?
C3 H3A . 0.99 ?
C3 H3B . 0.99 ?
C11 O15 . 1.253(2) ?
C11 O16 . 1.2641(19) ?
C11 C12 . 1.522(2) ?
C12 C13 . 1.518(2) ?
C12 H12A . 0.99 ?
C12 H12B . 0.99 ?
C13 N11 . 1.494(2) ?
C13 H13A . 0.99 ?
C13 H13B . 0.99 ?
Cl1 O2 . 1.413(6) ?
Cl1 O4 . 1.4357(14) ?
Cl1 O1 . 1.446(5) ?
Cl1 O3 . 1.446(4) ?
Cl1B O1B . 1.376(15) ?
Cl1B O4B . 1.4357(14) ?
Cl1B O3B . 1.474(17) ?
Cl1B O2B . 1.476(16) ?
Cl1C O1C . 1.399(15) ?
Cl1C O4C . 1.4357(14) ?
Cl1C O3C . 1.467(11) ?
Cl1C O2C . 1.484(13) ?
Li1 O15 . 1.901(3) ?
Li1 O5 1_655 1.910(3) ?
Li1 O6 . 1.918(3) ?
Li1 O16 2_657 1.946(3) ?
N1 H1A . 0.85(3) ?
N1 H1B . 0.90(3) ?
N1 H1C . 0.83(3) ?
N11 H11A . 0.91(3) ?
N11 H11B . 0.88(3) ?
N11 H11C . 0.86(3) ?

loop_
_geom_hbond_atom_site_label_D
_geom_hbond_atom_site_label_H
_geom_hbond_atom_site_label_A
_geom_hbond_site_symmetry_A
_geom_hbond_distance_DH
_geom_hbond_distance_HA
_geom_hbond_distance_DA
_geom_hbond_angle_DHA
_geom_hbond_publ_flag
N1 H1A O6 . 0.85(3) 2.32(3) 2.872(2) 123.(3) ?
N1 H1B O3 . 0.90(3) 1.99(3) 2.810(5) 151.(3) ?
N1 H1B O4 1_455 0.90(3) 2.55(3) 3.024(2) 113.(2) ?
N1 H1C O2 2_556 0.83(3) 2.20(3) 2.923(7) 146.(3) ?
N11 H11A O16 1_455 0.91(3) 1.97(3) 2.8705(19) 169.(2) ?
N11 H11B O15 2_647 0.88(3) 2.02(3) 2.892(2) 168.(3) ?
N11 H11B O16 . 0.88(3) 2.51(3) 2.9986(19) 115.(2) ?
N11 H11C O5 1_545 0.86(3) 1.93(3) 2.7731(19) 167.(3) ?

loop_
_geom_torsion_atom_site_label_1
_geom_torsion_atom_site_label_2
_geom_torsion_atom_site_label_3
_geom_torsion_atom_site_label_4
_geom_torsion_site_symmetry_1
_geom_torsion_site_symmetry_2
_geom_torsion_site_symmetry_3
_geom_torsion_site_symmetry_4
_geom_torsion
_geom_torsion_publ_flag
O6 C1 C2 C3 . . . . -7.7(2) ?
O5 C1 C2 C3 . . . . 171.83(14) ?
C1 C2 C3 N1 . . . . -61.58(18) ?
O15 C11 C12 C13 . . . . 167.18(14) ?
O16 C11 C12 C13 . . . . -13.1(2) ?
C11 C12 C13 N11 . . . . 71.44(18) ?
O6 C1 O5 Li1 . . . 1_455 -166.69(16) ?
C2 C1 O5 Li1 . . . 1_455 13.8(2) ?
O5 C1 O6 Li1 . . . . 54.2(2) ?
C2 C1 O6 Li1 . . . . -126.27(17) ?
O16 C11 O15 Li1 . . . . -144.9(2) ?
C12 C11 O15 Li1 . . . . 34.8(3) ?
O15 C11 O16 Li1 . . . 2_647 83.0(2) ?
C12 C11 O16 Li1 . . . 2_647 -96.7(2) ?
